data_7714238
loop_
_publ_author_name
'Yu, Shuang'
'Liu, Tao'
'Ying, Jun'
'Tian, Aixiang'
'Yang, Mengle'
'Wang, Xiuli'

_publ_section_title
;
 A Series of Isopolymolybdate-viologen Hybrids with Photo-, Thermo- and
 Electro-chromic Properties
;
_journal_name_full 'Dalton Transactions'
_journal_paper_doi 10.1039/D3DT02928J
_journal_year 2023
_chemical_formula_moiety 'Mo8 O26, 2(C26 H22 N2 O4)'
_chemical_formula_sum 'C52 H44 Mo8 N4 O34'
_chemical_formula_weight 2036.43
_space_group_crystal_system triclinic
_space_group_IT_number 2
_space_group_name_Hall '-P 1'
_space_group_name_H-M_alt 'P -1'
_atom_sites_solution_hydrogens geom
_atom_sites_solution_primary dual
_audit_block_doi 10.5517/ccdc.csd.cc2dp7fs
_audit_creation_date 2023-02-15
_audit_creation_method
;
Olex2 1.3
(compiled 2020.11.12 svn.r5f609507 for OlexSys, GUI svn.r6408)
;
_audit_update_record
;
2023-06-27 deposited with the CCDC.	2023-10-12 downloaded from the CCDC.
;
_cell_angle_alpha 69.5270(10)
_cell_angle_beta 73.0910(10)
_cell_angle_gamma 63.6740(10)
_cell_formula_units_Z 1
_cell_length_a 10.9560(6)
_cell_length_b 11.1745(6)
_cell_length_c 15.9449(11)
_cell_measurement_reflns_used 3851
_cell_measurement_temperature 296.15
_cell_measurement_theta_max 28.15
_cell_measurement_theta_min 2.32
_cell_volume 1617.57(17)
_computing_cell_refinement 'SAINT V8.18C (?, 2016)'
_computing_data_reduction 'SAINT V8.18C (?, 2016)'
_computing_molecular_graphics 'Olex2 1.3 (Dolomanov et al., 2009)'
_computing_publication_material 'Olex2 1.3 (Dolomanov et al., 2009)'
_computing_structure_refinement 'SHELXL 2018/3 (Sheldrick, 2015)'
_computing_structure_solution 'SHELXT 2014/5 (Sheldrick, 2014)'
_diffrn_ambient_temperature 296.15
_diffrn_measured_fraction_theta_full 1.000
_diffrn_measured_fraction_theta_max 0.993
_diffrn_measurement_device_type 'Bruker APEX-II CCD'
_diffrn_measurement_method '\f and \w scans'
_diffrn_radiation_monochromator graphite
_diffrn_radiation_type MoK\a
_diffrn_radiation_wavelength 0.71073
_diffrn_reflns_av_R_equivalents 0.0186
_diffrn_reflns_av_unetI/netI 0.0418
_diffrn_reflns_Laue_measured_fraction_full 1.000
_diffrn_reflns_Laue_measured_fraction_max 0.993
_diffrn_reflns_limit_h_max 14
_diffrn_reflns_limit_h_min -12
_diffrn_reflns_limit_k_max 14
_diffrn_reflns_limit_k_min -10
_diffrn_reflns_limit_l_max 21
_diffrn_reflns_limit_l_min -20
_diffrn_reflns_number 12057
_diffrn_reflns_point_group_measured_fraction_full 1.000
_diffrn_reflns_point_group_measured_fraction_max 0.993
_diffrn_reflns_theta_full 25.242
_diffrn_reflns_theta_max 28.359
_diffrn_reflns_theta_min 2.102
_diffrn_source_current 30.0
_diffrn_source_power 1.2
_diffrn_source_voltage 40.0
_diffrn_standards_number 0
_exptl_absorpt_coefficient_mu 1.596
_exptl_absorpt_correction_T_max 0.7457
_exptl_absorpt_correction_T_min 0.6714
_exptl_absorpt_correction_type multi-scan
_exptl_absorpt_process_details
;
SADABS-2008/1 (Bruker,2008) was used for absorption correction.
wR2(int) was 0.0357 before and 0.0259 after correction.
The Ratio of minimum to maximum transmission is 0.9004.
The \l/2 correction factor is 0.0015.
;
_exptl_crystal_colour white
_exptl_crystal_density_diffrn 2.091
_exptl_crystal_description block
_exptl_crystal_F_000 992
_exptl_crystal_size_max 0.19
_exptl_crystal_size_mid 0.17
_exptl_crystal_size_min 0.15
_refine_diff_density_max 1.111
_refine_diff_density_min -1.096
_refine_diff_density_rms 0.103
_refine_ls_extinction_method none
_refine_ls_goodness_of_fit_ref 1.029
_refine_ls_hydrogen_treatment constr
_refine_ls_matrix_type full
_refine_ls_number_parameters 444
_refine_ls_number_reflns 8027
_refine_ls_number_restraints 0
_refine_ls_restrained_S_all 1.029
_refine_ls_R_factor_all 0.0508
_refine_ls_R_factor_gt 0.0332
_refine_ls_shift/su_max 0.001
_refine_ls_shift/su_mean 0.000
_refine_ls_structure_factor_coef Fsqd
_refine_ls_weighting_details 'w=1/[\s^2^(Fo^2^)+(0.0282P)^2^+1.0032P] where P=(Fo^2^+2Fc^2^)/3'
_refine_ls_weighting_scheme calc
_refine_ls_wR_factor_gt 0.0667
_refine_ls_wR_factor_ref 0.0734
_reflns_Friedel_coverage 0.000
_reflns_number_gt 6219
_reflns_number_total 8027
_reflns_threshold_expression 'I > 2\s(I)'
_cod_data_source_file d3dt02928j2.cif
_cod_data_source_block 2
_cod_database_code 7714238
_shelx_shelxl_version_number 2018/3
_shelx_space_group_comment
;
The symmetry employed for this shelxl refinement is uniquely defined
by the following loop, which should always be used as a source of
symmetry information in preference to the above space-group names.
They are only intended as comments.
;
_olex2_refinement_description
;
1. Fixed Uiso
 At 1.2 times of:
  All C(H) groups, All C(H,H) groups
 At 1.5 times of:
  All O(H) groups
2.a Secondary CH2 refined with riding coordinates:
 C8(H8A,H8B), C19(H19A,H19B)
2.b Aromatic/amide H refined with riding coordinates:
 C10(H10), C16(H16), C9(H9), C14(H14), C17(H17), C18(H18), C6(H6), C12(H12),
 C5(H5), C4(H4), C13(H13), C3(H3), C21(H21), C25(H25), C23(H23), C24(H24)
2.c Idealised tetrahedral OH refined as rotating group:
 O1(H1), O4(H4A)
;
_smtbx_masks_void_probe_radius 1.2
_smtbx_masks_void_truncation_radius 1.2
_olex2_submission_special_instructions 'No special instructions were received'

loop_
_space_group_symop_operation_xyz
'x, y, z'
'-x, -y, -z'

loop_
_atom_site_label
_atom_site_type_symbol
_atom_site_fract_x
_atom_site_fract_y
_atom_site_fract_z
_atom_site_U_iso_or_equiv
_atom_site_adp_type
_atom_site_occupancy
_atom_site_site_symmetry_order
_atom_site_calc_flag
_atom_site_refinement_flags_posn
_atom_site_refinement_flags_adp
_atom_site_refinement_flags_occupancy
_atom_site_disorder_assembly
_atom_site_disorder_group
Mo3 Mo -0.13848(3) 1.14702(3) 0.44116(2) 0.02201(7) Uani 1 1 d . . . . .
Mo1 Mo -0.11637(3) 0.78966(3) 0.47682(2) 0.02756(8) Uani 1 1 d . . . . .
Mo4 Mo 0.23632(3) 1.09384(3) 0.33815(2) 0.02844(8) Uani 1 1 d . . . . .
O16 O 0.2650(2) 1.1008(2) 0.44741(16) 0.0289(5) Uani 1 1 d . . . . .
O14 O 0.0179(2) 1.1722(3) 0.42684(16) 0.0305(5) Uani 1 1 d . . . . .
O8 O 0.0701(2) 0.7464(3) 0.41308(17) 0.0329(6) Uani 1 1 d . . . . .
O11 O 0.1358(2) 1.0419(3) 0.28674(15) 0.0322(6) Uani 1 1 d . . . . .
O6 O -0.2059(3) 0.8133(3) 0.39783(17) 0.0375(6) Uani 1 1 d . . . . .
O5 O -0.0973(3) 0.6294(3) 0.54564(18) 0.0376(6) Uani 1 1 d . . . . .
O12 O -0.2128(2) 1.1155(2) 0.55765(16) 0.0317(5) Uani 1 1 d . . . . .
O7 O -0.1013(3) 1.0040(3) 0.40049(16) 0.0349(6) Uani 1 1 d . . . . .
O13 O -0.2507(3) 1.2908(3) 0.38013(18) 0.0407(7) Uani 1 1 d . . . . .
O17 O 0.4011(3) 1.0013(3) 0.29705(18) 0.0426(7) Uani 1 1 d . . . . .
O15 O 0.2049(3) 1.2587(3) 0.27314(18) 0.0478(7) Uani 1 1 d . . . . .
O10 O 0.3034(3) 0.7598(3) 0.28659(19) 0.0479(7) Uani 1 1 d . . . . .
N2 N 0.7449(3) 0.5757(3) 0.3037(2) 0.0350(7) Uani 1 1 d . . . . .
N1 N 0.4645(3) 0.7705(3) 0.70790(19) 0.0324(7) Uani 1 1 d . . . . .
O9 O 0.0563(3) 0.8831(3) 0.2299(2) 0.0562(8) Uani 1 1 d . . . . .
O1 O 0.1509(3) 0.4532(4) 1.1110(2) 0.0624(9) Uani 1 1 d . . . . .
H1 H 0.174200 0.395749 1.158197 0.094 Uiso 1 1 calc R U . . .
C15 C 0.6275(3) 0.6305(4) 0.4696(2) 0.0280(7) Uani 1 1 d . . . . .
C10 C 0.4896(3) 0.8159(4) 0.5496(2) 0.0284(7) Uani 1 1 d . . . . .
H10 H 0.470724 0.878384 0.493823 0.034 Uiso 1 1 calc R U . . .
C16 C 0.7633(4) 0.5410(3) 0.4545(3) 0.0310(8) Uani 1 1 d . . . . .
H16 H 0.815669 0.497751 0.501060 0.037 Uiso 1 1 calc R U . . .
C11 C 0.5702(3) 0.6774(4) 0.5544(2) 0.0283(7) Uani 1 1 d . . . . .
C9 C 0.4378(3) 0.8600(4) 0.6275(2) 0.0290(8) Uani 1 1 d . . . . .
H9 H 0.383750 0.952747 0.624425 0.035 Uiso 1 1 calc R U . . .
C14 C 0.5497(4) 0.6836(4) 0.4010(3) 0.0380(9) Uani 1 1 d . . . . .
H14 H 0.456502 0.739139 0.410641 0.046 Uiso 1 1 calc R U . . .
O2 O 0.3434(4) 0.4796(4) 1.1028(2) 0.0781(12) Uani 1 1 d . . . . .
C17 C 0.8203(4) 0.5163(4) 0.3706(3) 0.0333(8) Uani 1 1 d . . . . .
H17 H 0.912167 0.457699 0.359968 0.040 Uiso 1 1 calc R U . . .
C7 C 0.2943(4) 0.7615(4) 0.8492(2) 0.0359(9) Uani 1 1 d . . . . .
C18 C 0.6106(4) 0.6539(4) 0.3192(3) 0.0426(10) Uani 1 1 d . . . . .
H18 H 0.557894 0.688503 0.273398 0.051 Uiso 1 1 calc R U . . .
C2 C 0.2159(4) 0.6121(4) 0.9822(2) 0.0359(9) Uani 1 1 d . . . . .
C6 C 0.1723(4) 0.8055(4) 0.8177(2) 0.0386(9) Uani 1 1 d . . . . .
H6 H 0.156985 0.871114 0.762577 0.046 Uiso 1 1 calc R U . . .
C8 C 0.4022(4) 0.8189(5) 0.7933(2) 0.0428(10) Uani 1 1 d . . . . .
H8A H 0.473997 0.789359 0.828582 0.051 Uiso 1 1 calc R U . . .
H8B H 0.360661 0.919093 0.777838 0.051 Uiso 1 1 calc R U . . .
C12 C 0.5978(4) 0.5883(4) 0.6386(3) 0.0418(9) Uani 1 1 d . . . . .
H12 H 0.653964 0.495507 0.643386 0.050 Uiso 1 1 calc R U . . .
C19 C 0.8091(5) 0.5549(4) 0.2118(3) 0.0480(11) Uani 1 1 d . . . . .
H19A H 0.763583 0.511128 0.195231 0.058 Uiso 1 1 calc R U . . .
H19B H 0.905529 0.494187 0.211738 0.058 Uiso 1 1 calc R U . . .
C20 C 0.7978(4) 0.6914(4) 0.1431(3) 0.0415(10) Uani 1 1 d . . . . .
C5 C 0.0727(4) 0.7520(4) 0.8684(3) 0.0425(10) Uani 1 1 d . . . . .
H5 H -0.009341 0.782139 0.847204 0.051 Uiso 1 1 calc R U . . .
C4 C 0.3150(4) 0.6660(4) 0.9313(2) 0.0403(9) Uani 1 1 d . . . . .
H4 H 0.396312 0.637150 0.953038 0.048 Uiso 1 1 calc R U . . .
C13 C 0.5430(4) 0.6364(4) 0.7140(3) 0.0467(10) Uani 1 1 d . . . . .
H13 H 0.559913 0.575687 0.770512 0.056 Uiso 1 1 calc R U . . .
C3 C 0.0950(4) 0.6545(4) 0.9500(2) 0.0387(9) Uani 1 1 d . . . . .
H3 H 0.029013 0.617405 0.983293 0.046 Uiso 1 1 calc R U . . .
C1 C 0.2444(4) 0.5102(5) 1.0704(3) 0.0493(11) Uani 1 1 d . . . . .
O4 O 0.6241(5) 1.0212(5) -0.1188(3) 0.1016(15) Uani 1 1 d . . . . .
H4A H 0.578056 1.042023 -0.157797 0.152 Uiso 1 1 calc R U . . .
O3 O 0.5915(5) 0.8243(6) -0.0747(3) 0.1133(18) Uani 1 1 d . . . . .
C21 C 0.7273(4) 0.7362(5) 0.0729(3) 0.0513(12) Uani 1 1 d . . . . .
H21 H 0.686579 0.682050 0.067967 0.062 Uiso 1 1 calc R U . . .
C25 C 0.8586(5) 0.7721(5) 0.1505(3) 0.0560(12) Uani 1 1 d . . . . .
H25 H 0.906402 0.742422 0.198208 0.067 Uiso 1 1 calc R U . . .
C26 C 0.6372(6) 0.8958(7) -0.0667(4) 0.0712(16) Uani 1 1 d . . . . .
C23 C 0.7748(6) 0.9397(6) 0.0168(3) 0.0684(15) Uani 1 1 d . . . . .
H23 H 0.766081 1.024047 -0.025486 0.082 Uiso 1 1 calc R U . . .
C22 C 0.7155(5) 0.8598(6) 0.0093(3) 0.0570(13) Uani 1 1 d . . . . .
C24 C 0.8484(6) 0.8959(6) 0.0875(4) 0.0695(15) Uani 1 1 d . . . . .
H24 H 0.889946 0.949713 0.091902 0.083 Uiso 1 1 calc R U . . .
Mo2 Mo 0.13619(3) 0.86369(3) 0.31213(2) 0.03621(9) Uani 1 1 d . . . . .

loop_
_atom_site_aniso_label
_atom_site_aniso_U_11
_atom_site_aniso_U_22
_atom_site_aniso_U_33
_atom_site_aniso_U_23
_atom_site_aniso_U_13
_atom_site_aniso_U_12
Mo3 0.02077(14) 0.01812(14) 0.02631(15) 0.00190(11) -0.01038(11) -0.00841(11)
Mo1 0.02561(15) 0.02290(15) 0.03734(18) -0.00281(13) -0.01017(13) -0.01260(13)
Mo4 0.02541(15) 0.02875(17) 0.02662(16) 0.00315(12) -0.00556(12) -0.01334(13)
O16 0.0224(12) 0.0286(13) 0.0366(14) -0.0012(10) -0.0101(10) -0.0129(10)
O14 0.0217(12) 0.0364(15) 0.0350(14) -0.0081(11) -0.0062(10) -0.0122(11)
O8 0.0291(13) 0.0279(14) 0.0417(15) -0.0078(11) -0.0054(11) -0.0120(11)
O11 0.0312(13) 0.0352(14) 0.0262(13) 0.0007(11) -0.0081(10) -0.0136(12)
O6 0.0401(15) 0.0338(15) 0.0457(16) -0.0028(12) -0.0182(12) -0.0189(13)
O5 0.0396(15) 0.0244(13) 0.0479(16) 0.0006(12) -0.0150(12) -0.0140(12)
O12 0.0329(13) 0.0270(13) 0.0333(13) -0.0035(11) -0.0049(11) -0.0133(11)
O7 0.0530(16) 0.0286(14) 0.0272(13) 0.0000(10) -0.0073(11) -0.0238(13)
O13 0.0357(14) 0.0311(15) 0.0518(17) 0.0104(12) -0.0241(12) -0.0152(12)
O17 0.0295(14) 0.0498(18) 0.0419(16) -0.0051(13) -0.0007(11) -0.0177(13)
O15 0.0590(18) 0.0368(16) 0.0370(15) 0.0105(12) -0.0118(13) -0.0217(15)
O10 0.0400(16) 0.0485(18) 0.0445(17) -0.0046(14) -0.0046(13) -0.0145(14)
N2 0.0340(17) 0.0278(17) 0.0392(18) -0.0085(14) -0.0046(14) -0.0093(14)
N1 0.0341(16) 0.0375(18) 0.0262(15) -0.0009(13) -0.0060(13) -0.0189(15)
O9 0.062(2) 0.050(2) 0.060(2) -0.0024(15) -0.0286(16) -0.0216(17)
O1 0.0454(18) 0.067(2) 0.0475(19) 0.0240(16) -0.0143(14) -0.0228(17)
C15 0.0270(17) 0.0253(18) 0.0329(19) -0.0016(14) -0.0074(14) -0.0140(15)
C10 0.0234(16) 0.0293(19) 0.0276(18) 0.0048(14) -0.0087(14) -0.0122(15)
C16 0.0289(18) 0.0201(17) 0.044(2) -0.0023(15) -0.0168(16) -0.0071(15)
C11 0.0235(16) 0.0280(18) 0.0321(19) 0.0004(15) -0.0093(14) -0.0119(15)
C9 0.0232(17) 0.0258(18) 0.034(2) 0.0009(15) -0.0056(14) -0.0121(15)
C14 0.0229(17) 0.043(2) 0.038(2) -0.0074(18) -0.0089(15) -0.0035(17)
O2 0.064(2) 0.104(3) 0.049(2) 0.0329(19) -0.0337(17) -0.043(2)
C17 0.0280(18) 0.0195(18) 0.050(2) -0.0059(16) -0.0110(16) -0.0065(15)
C7 0.037(2) 0.038(2) 0.0280(19) -0.0072(16) -0.0029(16) -0.0124(18)
C18 0.034(2) 0.046(3) 0.039(2) -0.0061(19) -0.0136(17) -0.0062(19)
C2 0.0321(19) 0.036(2) 0.0265(19) 0.0011(16) -0.0078(15) -0.0069(17)
C6 0.041(2) 0.039(2) 0.0248(19) -0.0025(16) -0.0100(16) -0.0064(18)
C8 0.054(3) 0.048(3) 0.030(2) -0.0038(18) -0.0103(18) -0.024(2)
C12 0.044(2) 0.028(2) 0.042(2) -0.0006(17) -0.0142(18) -0.0048(18)
C19 0.051(3) 0.041(2) 0.044(2) -0.019(2) -0.001(2) -0.009(2)
C20 0.041(2) 0.044(2) 0.037(2) -0.0195(19) 0.0012(17) -0.012(2)
C5 0.030(2) 0.049(3) 0.037(2) -0.0068(19) -0.0116(17) -0.0044(19)
C4 0.0313(19) 0.052(3) 0.030(2) -0.0037(18) -0.0095(16) -0.0118(19)
C13 0.055(3) 0.037(2) 0.034(2) 0.0055(18) -0.0193(19) -0.010(2)
C3 0.0316(19) 0.046(2) 0.030(2) -0.0042(17) -0.0048(16) -0.0117(18)
C1 0.040(2) 0.054(3) 0.034(2) 0.006(2) -0.0076(18) -0.013(2)
O4 0.079(3) 0.114(4) 0.053(3) 0.001(2) -0.007(2) -0.005(3)
O3 0.121(4) 0.128(5) 0.101(4) -0.024(3) -0.060(3) -0.034(4)
C21 0.043(2) 0.066(3) 0.038(2) -0.023(2) -0.0003(19) -0.012(2)
C25 0.067(3) 0.063(3) 0.040(3) -0.016(2) -0.009(2) -0.025(3)
C26 0.053(3) 0.074(4) 0.055(3) -0.012(3) -0.003(3) -0.004(3)
C23 0.079(4) 0.055(3) 0.042(3) -0.007(2) 0.006(3) -0.014(3)
C22 0.050(3) 0.067(3) 0.036(2) -0.020(2) -0.001(2) -0.005(3)
C24 0.088(4) 0.066(4) 0.061(3) -0.022(3) 0.001(3) -0.039(3)
Mo2 0.03272(17) 0.02855(18) 0.0423(2) 0.00429(14) -0.01475(14) -0.01208(14)

loop_
_atom_type_symbol
_atom_type_description
_atom_type_scat_dispersion_real
_atom_type_scat_dispersion_imag
_atom_type_scat_source
C C 0.0033 0.0016 'International Tables Vol C Tables 4.2.6.8 and 6.1.1.4'
H H 0.0000 0.0000 'International Tables Vol C Tables 4.2.6.8 and 6.1.1.4'
Mo Mo -1.6832 0.6857 'International Tables Vol C Tables 4.2.6.8 and 6.1.1.4'
N N 0.0061 0.0033 'International Tables Vol C Tables 4.2.6.8 and 6.1.1.4'
O O 0.0106 0.0060 'International Tables Vol C Tables 4.2.6.8 and 6.1.1.4'

loop_
_geom_angle_atom_site_label_1
_geom_angle_atom_site_label_2
_geom_angle_atom_site_label_3
_geom_angle
_geom_angle_site_symmetry_1
_geom_angle_site_symmetry_3
_geom_angle_publ_flag
O12 Mo3 O14 110.12(11) . . ?
O7 Mo3 O14 109.36(12) . . ?
O7 Mo3 O12 109.40(11) . . ?
O13 Mo3 O14 108.97(12) . . ?
O13 Mo3 O12 109.98(12) . . ?
O13 Mo3 O7 109.00(12) . . ?
O16 Mo1 O14 72.22(8) 2_576 2_576 ?
O16 Mo1 O7 81.34(9) 2_576 . ?
O8 Mo1 O16 147.34(10) . 2_576 ?
O8 Mo1 O14 80.15(9) . 2_576 ?
O8 Mo1 O7 75.36(10) . . ?
O6 Mo1 O16 98.77(11) . 2_576 ?
O6 Mo1 O14 163.20(11) . 2_576 ?
O6 Mo1 O8 103.14(12) . . ?
O6 Mo1 O5 105.23(12) . . ?
O6 Mo1 O7 88.54(11) . . ?
O5 Mo1 O16 99.36(11) . 2_576 ?
O5 Mo1 O14 90.44(10) . 2_576 ?
O5 Mo1 O8 97.91(12) . . ?
O5 Mo1 O7 165.85(10) . . ?
O7 Mo1 O14 76.25(9) . 2_576 ?
O16 Mo4 O14 72.89(9) . . ?
O16 Mo4 O11 144.71(10) . . ?
O16 Mo4 O12 78.19(9) . 2_576 ?
O14 Mo4 O12 75.87(8) . 2_576 ?
O11 Mo4 O14 80.58(9) . . ?
O11 Mo4 O12 73.00(9) . 2_576 ?
O17 Mo4 O16 99.48(11) . . ?
O17 Mo4 O14 165.37(11) . . ?
O17 Mo4 O11 100.69(12) . . ?
O17 Mo4 O12 90.47(11) . 2_576 ?
O17 Mo4 O15 104.82(14) . . ?
O15 Mo4 O16 102.58(12) . . ?
O15 Mo4 O14 89.21(12) . . ?
O15 Mo4 O11 99.85(12) . . ?
O15 Mo4 O12 164.23(11) . 2_576 ?
Mo4 O16 Mo1 120.73(11) . 2_576 ?
Mo3 O14 Mo1 133.13(12) . 2_576 ?
Mo3 O14 Mo4 132.95(12) . . ?
Mo4 O14 Mo1 89.86(7) . 2_576 ?
Mo2 O8 Mo1 126.56(13) . . ?
Mo2 O11 Mo4 126.62(13) . . ?
Mo3 O12 Mo4 129.72(12) . 2_576 ?
Mo3 O7 Mo1 130.72(12) . . ?
C17 N2 C19 120.3(3) . . ?
C18 N2 C17 120.5(3) . . ?
C18 N2 C19 119.2(3) . . ?
C9 N1 C8 120.0(3) . . ?
C9 N1 C13 120.9(3) . . ?
C13 N1 C8 119.1(3) . . ?
C1 O1 H1 109.5 . . ?
C16 C15 C11 120.7(3) . . ?
C16 C15 C14 118.4(3) . . ?
C14 C15 C11 120.8(3) . . ?
C11 C10 H10 120.2 . . ?
C9 C10 H10 120.2 . . ?
C9 C10 C11 119.6(3) . . ?
C15 C16 H16 120.2 . . ?
C17 C16 C15 119.6(3) . . ?
C17 C16 H16 120.2 . . ?
C10 C11 C15 119.3(3) . . ?
C12 C11 C15 122.3(3) . . ?
C12 C11 C10 118.3(3) . . ?
N1 C9 C10 120.5(3) . . ?
N1 C9 H9 119.8 . . ?
C10 C9 H9 119.8 . . ?
C15 C14 H14 120.2 . . ?
C18 C14 C15 119.6(3) . . ?
C18 C14 H14 120.2 . . ?
N2 C17 C16 120.6(3) . . ?
N2 C17 H17 119.7 . . ?
C16 C17 H17 119.7 . . ?
C6 C7 C8 119.7(4) . . ?
C4 C7 C6 119.4(4) . . ?
C4 C7 C8 120.9(3) . . ?
N2 C18 C14 121.0(3) . . ?
N2 C18 H18 119.5 . . ?
C14 C18 H18 119.5 . . ?
C4 C2 C1 118.0(3) . . ?
C3 C2 C4 119.8(3) . . ?
C3 C2 C1 122.3(4) . . ?
C7 C6 H6 119.9 . . ?
C7 C6 C5 120.1(4) . . ?
C5 C6 H6 119.9 . . ?
N1 C8 H8A 109.5 . . ?
N1 C8 H8B 109.5 . . ?
C7 C8 N1 110.7(3) . . ?
C7 C8 H8A 109.5 . . ?
C7 C8 H8B 109.5 . . ?
H8A C8 H8B 108.1 . . ?
C11 C12 H12 120.0 . . ?
C13 C12 C11 120.0(4) . . ?
C13 C12 H12 120.0 . . ?
N2 C19 H19A 109.5 . . ?
N2 C19 H19B 109.5 . . ?
N2 C19 C20 110.7(3) . . ?
H19A C19 H19B 108.1 . . ?
C20 C19 H19A 109.5 . . ?
C20 C19 H19B 109.5 . . ?
C21 C20 C19 120.1(4) . . ?
C21 C20 C25 119.4(4) . . ?
C25 C20 C19 120.5(4) . . ?
C6 C5 H5 119.9 . . ?
C3 C5 C6 120.2(4) . . ?
C3 C5 H5 119.9 . . ?
C7 C4 C2 120.8(3) . . ?
C7 C4 H4 119.6 . . ?
C2 C4 H4 119.6 . . ?
N1 C13 C12 120.7(4) . . ?
N1 C13 H13 119.6 . . ?
C12 C13 H13 119.6 . . ?
C2 C3 H3 120.2 . . ?
C5 C3 C2 119.7(4) . . ?
C5 C3 H3 120.2 . . ?
O1 C1 C2 114.3(4) . . ?
O2 C1 O1 122.3(4) . . ?
O2 C1 C2 123.4(4) . . ?
C26 O4 H4A 109.5 . . ?
C20 C21 H21 119.3 . . ?
C20 C21 C22 121.3(5) . . ?
C22 C21 H21 119.3 . . ?
C20 C25 H25 119.9 . . ?
C24 C25 C20 120.2(4) . . ?
C24 C25 H25 119.9 . . ?
O4 C26 C22 109.7(6) . . ?
O3 C26 O4 125.9(6) . . ?
O3 C26 C22 124.4(6) . . ?
C22 C23 H23 119.7 . . ?
C22 C23 C24 120.6(5) . . ?
C24 C23 H23 119.7 . . ?
C21 C22 C26 115.9(5) . . ?
C23 C22 C21 119.3(4) . . ?
C23 C22 C26 124.7(5) . . ?
C25 C24 C23 119.1(5) . . ?
C25 C24 H24 120.4 . . ?
C23 C24 H24 120.4 . . ?
O8 Mo2 O11 135.06(10) . . ?
O10 Mo2 O8 102.26(12) . . ?
O10 Mo2 O11 105.77(12) . . ?
O9 Mo2 O8 103.38(13) . . ?
O9 Mo2 O11 101.76(13) . . ?
O9 Mo2 O10 106.00(15) . . ?

loop_
_geom_bond_atom_site_label_1
_geom_bond_atom_site_label_2
_geom_bond_distance
_geom_bond_site_symmetry_2
_geom_bond_publ_flag
Mo3 O14 1.795(2) . ?
Mo3 O12 1.776(2) . ?
Mo3 O7 1.770(2) . ?
Mo3 O13 1.700(2) . ?
Mo1 O16 1.932(2) 2_576 ?
Mo1 O14 2.352(2) 2_576 ?
Mo1 O8 1.923(2) . ?
Mo1 O6 1.695(2) . ?
Mo1 O5 1.698(2) . ?
Mo1 O7 2.333(2) . ?
Mo4 O16 1.891(2) . ?
Mo4 O14 2.352(2) . ?
Mo4 O11 1.910(2) . ?
Mo4 O12 2.422(2) 2_576 ?
Mo4 O17 1.699(3) . ?
Mo4 O15 1.702(3) . ?
O8 Mo2 1.876(2) . ?
O11 Mo2 1.886(3) . ?
O10 Mo2 1.697(3) . ?
N2 C17 1.338(5) . ?
N2 C18 1.337(5) . ?
N2 C19 1.480(5) . ?
N1 C9 1.339(4) . ?
N1 C8 1.504(5) . ?
N1 C13 1.341(5) . ?
O9 Mo2 1.684(3) . ?
O1 H1 0.8200 . ?
O1 C1 1.334(5) . ?
C15 C16 1.383(5) . ?
C15 C11 1.485(5) . ?
C15 C14 1.384(5) . ?
C10 H10 0.9300 . ?
C10 C11 1.387(5) . ?
C10 C9 1.370(5) . ?
C16 H16 0.9300 . ?
C16 C17 1.370(5) . ?
C11 C12 1.385(5) . ?
C9 H9 0.9300 . ?
C14 H14 0.9300 . ?
C14 C18 1.363(5) . ?
O2 C1 1.197(5) . ?
C17 H17 0.9300 . ?
C7 C6 1.383(5) . ?
C7 C8 1.504(5) . ?
C7 C4 1.373(5) . ?
C18 H18 0.9300 . ?
C2 C4 1.388(5) . ?
C2 C3 1.382(5) . ?
C2 C1 1.481(5) . ?
C6 H6 0.9300 . ?
C6 C5 1.389(5) . ?
C8 H8A 0.9700 . ?
C8 H8B 0.9700 . ?
C12 H12 0.9300 . ?
C12 C13 1.357(6) . ?
C19 H19A 0.9700 . ?
C19 H19B 0.9700 . ?
C19 C20 1.512(6) . ?
C20 C21 1.366(6) . ?
C20 C25 1.388(6) . ?
C5 H5 0.9300 . ?
C5 C3 1.377(5) . ?
C4 H4 0.9300 . ?
C13 H13 0.9300 . ?
C3 H3 0.9300 . ?
O4 H4A 0.8200 . ?
O4 C26 1.323(7) . ?
O3 C26 1.169(7) . ?
C21 H21 0.9300 . ?
C21 C22 1.374(7) . ?
C25 H25 0.9300 . ?
C25 C24 1.375(7) . ?
C26 C22 1.526(7) . ?
C23 H23 0.9300 . ?
C23 C22 1.367(7) . ?
C23 C24 1.397(7) . ?
C24 H24 0.9300 . ?

loop_
_geom_torsion_atom_site_label_1
_geom_torsion_atom_site_label_2
_geom_torsion_atom_site_label_3
_geom_torsion_atom_site_label_4
_geom_torsion
_geom_torsion_site_symmetry_1
_geom_torsion_site_symmetry_2
_geom_torsion_site_symmetry_3
_geom_torsion_site_symmetry_4
_geom_torsion_publ_flag
Mo1 O8 Mo2 O11 55.6(2) . . . . ?
Mo1 O8 Mo2 O10 -176.72(16) . . . . ?
Mo1 O8 Mo2 O9 -66.74(19) . . . . ?
Mo4 O11 Mo2 O8 68.6(2) . . . . ?
Mo4 O11 Mo2 O10 -57.92(18) . . . . ?
Mo4 O11 Mo2 O9 -168.49(17) . . . . ?
O14 Mo3 O12 Mo4 -111.25(15) . . . 2_576 ?
O14 Mo3 O7 Mo1 114.50(17) . . . . ?
O14 Mo4 O16 Mo1 -19.08(12) . . . 2_576 ?
O11 Mo4 O16 Mo1 -62.1(2) . . . 2_576 ?
O12 Mo3 O14 Mo1 -12.8(2) . . . 2_576 ?
O12 Mo3 O14 Mo4 137.36(16) . . . . ?
O12 Mo3 O7 Mo1 -6.2(2) . . . . ?
O12 Mo4 O16 Mo1 -97.75(13) 2_576 . . 2_576 ?
O7 Mo3 O14 Mo1 -133.07(16) . . . 2_576 ?
O7 Mo3 O14 Mo4 17.1(2) . . . . ?
O7 Mo3 O12 Mo4 8.96(19) . . . 2_576 ?
O13 Mo3 O14 Mo1 107.88(18) . . . 2_576 ?
O13 Mo3 O14 Mo4 -101.94(18) . . . . ?
O13 Mo3 O12 Mo4 128.65(15) . . . 2_576 ?
O13 Mo3 O7 Mo1 -126.47(17) . . . . ?
O17 Mo4 O16 Mo1 173.76(14) . . . 2_576 ?
O15 Mo4 O16 Mo1 66.13(16) . . . 2_576 ?
N2 C19 C20 C21 -119.0(4) . . . . ?
N2 C19 C20 C25 61.1(5) . . . . ?
C15 C16 C17 N2 -1.4(5) . . . . ?
C15 C11 C12 C13 180.0(4) . . . . ?
C15 C14 C18 N2 -0.9(6) . . . . ?
C10 C11 C12 C13 2.0(6) . . . . ?
C16 C15 C11 C10 135.5(3) . . . . ?
C16 C15 C11 C12 -42.4(5) . . . . ?
C16 C15 C14 C18 -4.2(6) . . . . ?
C11 C15 C16 C17 -169.7(3) . . . . ?
C11 C15 C14 C18 170.8(4) . . . . ?
C11 C10 C9 N1 0.0(5) . . . . ?
C11 C12 C13 N1 -1.6(6) . . . . ?
C9 N1 C8 C7 110.0(4) . . . . ?
C9 N1 C13 C12 0.4(6) . . . . ?
C9 C10 C11 C15 -179.2(3) . . . . ?
C9 C10 C11 C12 -1.2(5) . . . . ?
C14 C15 C16 C17 5.4(5) . . . . ?
C14 C15 C11 C10 -39.4(5) . . . . ?
C14 C15 C11 C12 142.6(4) . . . . ?
C17 N2 C18 C14 5.0(6) . . . . ?
C17 N2 C19 C20 -119.6(4) . . . . ?
C7 C6 C5 C3 -0.2(6) . . . . ?
C18 N2 C17 C16 -3.8(5) . . . . ?
C18 N2 C19 C20 60.8(5) . . . . ?
C6 C7 C8 N1 -68.1(5) . . . . ?
C6 C7 C4 C2 0.9(6) . . . . ?
C6 C5 C3 C2 1.3(6) . . . . ?
C8 N1 C9 C10 -177.4(3) . . . . ?
C8 N1 C13 C12 178.2(4) . . . . ?
C8 C7 C6 C5 179.4(4) . . . . ?
C8 C7 C4 C2 -179.3(4) . . . . ?
C19 N2 C17 C16 176.5(3) . . . . ?
C19 N2 C18 C14 -175.3(4) . . . . ?
C19 C20 C21 C22 -179.9(4) . . . . ?
C19 C20 C25 C24 179.7(4) . . . . ?
C20 C21 C22 C26 178.6(4) . . . . ?
C20 C21 C22 C23 -0.4(7) . . . . ?
C20 C25 C24 C23 0.7(8) . . . . ?
C4 C7 C6 C5 -0.9(6) . . . . ?
C4 C7 C8 N1 112.1(4) . . . . ?
C4 C2 C3 C5 -1.3(6) . . . . ?
C4 C2 C1 O1 -173.7(4) . . . . ?
C4 C2 C1 O2 5.6(7) . . . . ?
C13 N1 C9 C10 0.4(5) . . . . ?
C13 N1 C8 C7 -67.8(5) . . . . ?
C3 C2 C4 C7 0.2(6) . . . . ?
C3 C2 C1 O1 6.5(6) . . . . ?
C3 C2 C1 O2 -174.2(5) . . . . ?
C1 C2 C4 C7 -179.6(4) . . . . ?
C1 C2 C3 C5 178.5(4) . . . . ?
O4 C26 C22 C21 175.1(4) . . . . ?
O4 C26 C22 C23 -6.0(7) . . . . ?
O3 C26 C22 C21 -2.1(8) . . . . ?
O3 C26 C22 C23 176.8(6) . . . . ?
C21 C20 C25 C24 -0.2(7) . . . . ?
C25 C20 C21 C22 0.0(6) . . . . ?
C22 C23 C24 C25 -1.1(8) . . . . ?
C24 C23 C22 C21 0.9(7) . . . . ?
C24 C23 C22 C26 -178.0(5) . . . . ?

loop_
_smtbx_masks_void_nr
_smtbx_masks_void_average_x
_smtbx_masks_void_average_y
_smtbx_masks_void_average_z
_smtbx_masks_void_volume
_smtbx_masks_void_count_electrons
_smtbx_masks_void_content
1 -0.124 0.425 0.728 20.0 0.6 ?
2 0.124 0.575 0.272 20.0 0.6 ?
3 0.416 0.687 0.109 29.4 5.4 ?
4 0.584 0.313 0.891 29.4 5.3 ?
